data_4084417
loop_
_publ_author_name
'Saxena, Priya'
'Thirupathi, Natesan'
'Nethaji, Munirathinam'

_publ_contact_author 'Thirupathi N.'
_publ_section_title
;
 Depalladation of Neutral Monoalkyne- and Dialkyne-Inserted Palladacycles
 and Alkyne Insertion/Depalladation Reactions of Cationic Palladacycles
 Derived fromN,N&#x2032;,N&#x2033;-Triarylguanidines as Facile Routes for
 Guanidine-Containing Heterocycles/Carbocycles: Synthetic, Structural, and
 Mechanistic Aspects
;
_journal_issue 19
_journal_name_full Organometallics
_journal_page_first 5554
_journal_paper_doi 10.1021/om500837v
_journal_volume 33
_journal_year 2014
_chemical_formula_moiety 'C15 H16 N2 O3'
_chemical_formula_sum 'C15 H16 N2 O3'
_chemical_formula_weight 272.30
_chemical_name_systematic
;
 ?
;
_space_group_IT_number 86
_symmetry_cell_setting tetragonal
_symmetry_space_group_name_Hall '-P 4bc'
_symmetry_space_group_name_H-M 'P 42/n :2'
_atom_sites_solution_hydrogens geom
_atom_sites_solution_primary direct
_atom_sites_solution_secondary difmap
_audit_creation_method SHELXL-97
_cell_angle_alpha 90.00
_cell_angle_beta 90.00
_cell_angle_gamma 90.00
_cell_formula_units_Z 4
_cell_length_a 11.8310(3)
_cell_length_b 11.8310(3)
_cell_length_c 9.8294(3)
_cell_measurement_reflns_used 5673
_cell_measurement_temperature 298(2)
_cell_measurement_theta_max 26.37
_cell_measurement_theta_min 3.20
_cell_volume 1375.85(6)
_computing_cell_refinement 'CrysAlisPro, Oxford Diffraction Ltd.'
_computing_data_collection 'CrysAlisPro, Oxford Diffraction Ltd.'
_computing_data_reduction 'CrysAlisPro, Oxford Diffraction Ltd.'
_computing_molecular_graphics 'OLEX 2-2.1'
_computing_publication_material 'WINGX V1.80.01'
_computing_structure_refinement 'SHELXL-97 (Sheldrick, 2008)'
_computing_structure_solution SIR-92
_diffrn_ambient_temperature 298(2)
_diffrn_detector_area_resol_mean 0.3707
_diffrn_measured_fraction_theta_full 0.999
_diffrn_measured_fraction_theta_max 0.999
_diffrn_measurement_device_type 'Sapphire-3 CCD detector'
_diffrn_measurement_method 'OMEGA SCAN'
_diffrn_radiation_monochromator graphite
_diffrn_radiation_source 'fine-focus sealed tube'
_diffrn_radiation_type MoK\a
_diffrn_radiation_wavelength 0.71073
_diffrn_reflns_av_R_equivalents 0.0250
_diffrn_reflns_av_sigmaI/netI 0.0104
_diffrn_reflns_limit_h_max 14
_diffrn_reflns_limit_h_min -14
_diffrn_reflns_limit_k_max 14
_diffrn_reflns_limit_k_min -14
_diffrn_reflns_limit_l_max 12
_diffrn_reflns_limit_l_min -12
_diffrn_reflns_number 19629
_diffrn_reflns_theta_full 26.37
_diffrn_reflns_theta_max 26.37
_diffrn_reflns_theta_min 3.20
_exptl_absorpt_coefficient_mu 0.093
_exptl_absorpt_correction_T_max 0.9790
_exptl_absorpt_correction_T_min 0.9772
_exptl_absorpt_correction_type empirical
_exptl_absorpt_process_details 'CrysAlisPro 1.171.34.40 (2006)'
_exptl_crystal_colour WHITE
_exptl_crystal_density_diffrn 1.315
_exptl_crystal_density_method 'not measured'
_exptl_crystal_description CUBOIDAL
_exptl_crystal_F_000 576
_exptl_crystal_size_max 0.25
_exptl_crystal_size_mid 0.24
_exptl_crystal_size_min 0.23
_refine_diff_density_max 0.168
_refine_diff_density_min -0.172
_refine_diff_density_rms 0.033
_refine_ls_extinction_method none
_refine_ls_goodness_of_fit_ref 1.130
_refine_ls_hydrogen_treatment constr
_refine_ls_matrix_type full
_refine_ls_number_parameters 93
_refine_ls_number_reflns 1414
_refine_ls_number_restraints 0
_refine_ls_restrained_S_all 1.130
_refine_ls_R_factor_all 0.0611
_refine_ls_R_factor_gt 0.0543
_refine_ls_shift/su_max 0.014
_refine_ls_shift/su_mean 0.003
_refine_ls_structure_factor_coef Fsqd
_refine_ls_weighting_details 'calc w=1/[\s^2^(Fo^2^)+(0.0607P)^2^+0.3799P] where P=(Fo^2^+2Fc^2^)/3'
_refine_ls_weighting_scheme calc
_refine_ls_wR_factor_gt 0.1356
_refine_ls_wR_factor_ref 0.1402
_reflns_number_gt 1260
_reflns_number_total 1414
_reflns_threshold_expression >2\s(I)
_cod_data_source_file om500837v_si_002.cif
_cod_data_source_block o-anisylurea
_cod_depositor_comments
;
The following automatic conversions were performed:

'_symmetry_cell_setting' value 'TETRAGONAL' changed to 'tetragonal'
according to
/home/saulius/struct/COD-crude-data--automatic-downloads/rss-feeds/ACS/lib/dictionaries/cif_core.dic
dictionary named 'cif_core.dic' version 2.4.2 from
2011-04-26.

'_exptl_absorpt_correction_type' value 'EMPIRICAL'
changed to 'empirical' according to
/home/saulius/struct/COD-crude-data--automatic-downloads/rss-feeds/ACS/lib/dictionaries/cif_core.dic
dictionary named 'cif_core.dic' version 2.4.2 from 2011-04-26.

Automatic conversion script
Id: cif_fix_values 2281 2013-09-26 08:29:07Z andrius 

 Adding full bibliography for 4084410--4084417.cif.
;
_cod_original_sg_symbol_H-M P42/n
_cod_database_code 4084417

loop_
_symmetry_equiv_pos_as_xyz
'x, y, z'
'-x+1/2, -y+1/2, z'
'-y, x+1/2, z+1/2'
'y+1/2, -x, z+1/2'
'-x, -y, -z'
'x-1/2, y-1/2, -z'
'y, -x-1/2, -z-1/2'
'-y-1/2, x, -z-1/2'

loop_
_atom_site_label
_atom_site_type_symbol
_atom_site_fract_x
_atom_site_fract_y
_atom_site_fract_z
_atom_site_U_iso_or_equiv
_atom_site_adp_type
_atom_site_occupancy
_atom_site_symmetry_multiplicity
_atom_site_calc_flag
_atom_site_refinement_flags
O1 O 0.7500 0.2500 1.13250(16) 0.0610(5) Uani 1 2 d S
O2 O 0.63460(13) 0.02902(13) 0.75170(13) 0.0695(5) Uani 1 1 d .
N1 N 0.73042(14) 0.15632(13) 0.93086(14) 0.0561(4) Uani 1 1 d .
H1 H 0.7434 0.1626 0.8451 0.067 Uiso 1 1 calc R
C1 C 0.7500 0.2500 1.0086(2) 0.0466(6) Uani 1 2 d S
C2 C 0.69117(14) 0.05050(15) 0.97654(17) 0.0478(4) Uani 1 1 d .
C7 C 0.63769(15) -0.01685(16) 0.87933(18) 0.0525(5) Uani 1 1 d .
C3 C 0.70219(17) 0.00973(17) 1.10756(19) 0.0587(5) Uani 1 1 d .
H3 H 0.7400 0.0523 1.1728 0.070 Uiso 1 1 calc R
C5 C 0.6026(2) -0.15825(19) 1.0467(2) 0.0746(7) Uani 1 1 d .
H5 H 0.5717 -0.2276 1.0711 0.089 Uiso 1 1 calc R
C4 C 0.65718(19) -0.09416(18) 1.1419(2) 0.0686(6) Uani 1 1 d .
H4 H 0.6641 -0.1207 1.2306 0.082 Uiso 1 1 calc R
C8 C 0.5772(2) -0.0305(2) 0.6479(2) 0.0843(8) Uani 1 1 d .
H8A H 0.6118 -0.1031 0.6353 0.126 Uiso 1 1 calc R
H8B H 0.5812 0.0116 0.5646 0.126 Uiso 1 1 calc R
H8C H 0.4995 -0.0404 0.6734 0.126 Uiso 1 1 calc R
C6 C 0.59323(19) -0.12028(18) 0.9145(2) 0.0679(6) Uani 1 1 d .
H6 H 0.5570 -0.1644 0.8494 0.081 Uiso 1 1 calc R

loop_
_atom_site_aniso_label
_atom_site_aniso_U_11
_atom_site_aniso_U_22
_atom_site_aniso_U_33
_atom_site_aniso_U_23
_atom_site_aniso_U_13
_atom_site_aniso_U_12
O1 0.0871(14) 0.0634(11) 0.0325(9) 0.000 0.000 0.0021(10)
O2 0.0950(11) 0.0750(9) 0.0387(7) 0.0026(6) -0.0158(7) -0.0142(7)
N1 0.0755(11) 0.0607(10) 0.0321(7) 0.0013(6) -0.0003(7) -0.0081(8)
C1 0.0489(13) 0.0576(14) 0.0334(11) 0.000 0.000 0.0036(11)
C2 0.0467(9) 0.0553(10) 0.0415(9) 0.0014(7) -0.0042(7) 0.0046(7)
C7 0.0570(10) 0.0600(11) 0.0405(9) 0.0023(8) -0.0092(8) 0.0027(8)
C3 0.0678(12) 0.0642(12) 0.0439(10) 0.0036(8) -0.0161(9) -0.0015(9)
C5 0.0938(16) 0.0645(13) 0.0655(13) 0.0151(10) -0.0216(12) -0.0144(11)
C4 0.0849(15) 0.0697(13) 0.0512(11) 0.0171(10) -0.0197(10) -0.0064(11)
C8 0.0956(17) 0.1130(19) 0.0442(11) -0.0030(12) -0.0205(11) -0.0191(15)
C6 0.0817(14) 0.0650(12) 0.0569(12) 0.0006(10) -0.0213(10) -0.0103(10)

loop_
_atom_type_symbol
_atom_type_description
_atom_type_scat_dispersion_real
_atom_type_scat_dispersion_imag
_atom_type_scat_source
C C 0.0033 0.0016 'International Tables Vol C Tables 4.2.6.8 and 6.1.1.4'
H H 0.0000 0.0000 'International Tables Vol C Tables 4.2.6.8 and 6.1.1.4'
N N 0.0061 0.0033 'International Tables Vol C Tables 4.2.6.8 and 6.1.1.4'
O O 0.0106 0.0060 'International Tables Vol C Tables 4.2.6.8 and 6.1.1.4'

loop_
_geom_angle_atom_site_label_1
_geom_angle_atom_site_label_2
_geom_angle_atom_site_label_3
_geom_angle
_geom_angle_site_symmetry_3
C7 O2 C8 118.51(17) .
C1 N1 C2 126.77(15) .
C1 N1 H1 116.6 .
C2 N1 H1 116.6 .
O1 C1 N1 124.02(10) .
O1 C1 N1 124.02(10) 2_655
N1 C1 N1 111.96(19) 2_655
C3 C2 C7 118.79(17) .
C3 C2 N1 125.20(16) .
C7 C2 N1 116.01(15) .
O2 C7 C6 124.96(17) .
O2 C7 C2 114.43(16) .
C6 C7 C2 120.60(17) .
C4 C3 C2 120.14(18) .
C4 C3 H3 119.9 .
C2 C3 H3 119.9 .
C4 C5 C6 120.2(2) .
C4 C5 H5 119.9 .
C6 C5 H5 119.9 .
C5 C4 C3 120.56(19) .
C5 C4 H4 119.7 .
C3 C4 H4 119.7 .
O2 C8 H8A 109.5 .
O2 C8 H8B 109.5 .
H8A C8 H8B 109.5 .
O2 C8 H8C 109.5 .
H8A C8 H8C 109.5 .
H8B C8 H8C 109.5 .
C7 C6 C5 119.69(19) .
C7 C6 H6 120.2 .
C5 C6 H6 120.2 .

loop_
_geom_bond_atom_site_label_1
_geom_bond_atom_site_label_2
_geom_bond_distance
_geom_bond_site_symmetry_2
O1 C1 1.218(3) .
O2 C7 1.367(2) .
O2 C8 1.414(2) .
N1 C1 1.3661(19) .
N1 C2 1.409(2) .
N1 H1 0.8600 .
C1 N1 1.3661(19) 2_655
C2 C3 1.381(2) .
C2 C7 1.396(2) .
C7 C6 1.376(3) .
C3 C4 1.381(3) .
C3 H3 0.9300 .
C5 C4 1.367(3) .
C5 C6 1.379(3) .
C5 H5 0.9300 .
C4 H4 0.9300 .
C8 H8A 0.9600 .
C8 H8B 0.9600 .
C8 H8C 0.9600 .
C6 H6 0.9300 .

loop_
_geom_torsion_atom_site_label_1
_geom_torsion_atom_site_label_2
_geom_torsion_atom_site_label_3
_geom_torsion_atom_site_label_4
_geom_torsion
_geom_torsion_site_symmetry_4
C2 N1 C1 O1 10.1(2) .
C2 N1 C1 N1 -169.9(2) 2_655
C1 N1 C2 C3 -23.7(3) .
C1 N1 C2 C7 156.57(15) .
C8 O2 C7 C6 3.1(3) .
C8 O2 C7 C2 -176.89(19) .
C3 C2 C7 O2 -177.71(17) .
N1 C2 C7 O2 2.0(2) .
C3 C2 C7 C6 2.3(3) .
N1 C2 C7 C6 -178.00(18) .
C7 C2 C3 C4 -2.3(3) .
N1 C2 C3 C4 177.98(19) .
C6 C5 C4 C3 0.8(4) .
C2 C3 C4 C5 0.8(4) .
O2 C7 C6 C5 179.3(2) .
C2 C7 C6 C5 -0.7(3) .
C4 C5 C6 C7 -0.9(4) .
